data_4327144
loop_
_publ_author_name
'Iryna N. Stepanenko'
'Angela Casini'
'Fabio Edafe'
'Maria S. Novak'
'Vladimir B. Arion'
'Paul J. Dyson'
'Michael A. Jakupec'
'Bernhard K. Keppler'

_publ_section_title
;
 Conjugation of Organoruthenium(II)
 3-(1H-Benzimidazol-2-yl)pyrazolo[3,4-b]pyridines and
 Indolo[3,2-d]benzazepines to Recombinant Human Serum Albumin: a Strategy
 To Enhance Cytotoxicity in Cancer Cells
;
_journal_name_full 'Inorganic Chemistry'
_journal_page_first 12669
_journal_page_last 12679
_journal_paper_doi 10.1021/ic201801e
_journal_volume 50
_journal_year 2011
_chemical_formula_moiety 'C17 H21 Cl2 N5 O2 Ru S2, H2 O'
_chemical_formula_sum 'C17 H23 Cl2 N5 O3 Ru S2'
_chemical_formula_weight 581.49
_chemical_name_systematic
; 
{3-(1H-benzimidazol-kappaN-2-yl)-1H-pyrazolo-kappaN-[3,4-b]pyridine}
dichloridobis(dimethyl sulfoxide)ruthenium(II) hydrate 
;
_space_group_IT_number 2
_symmetry_cell_setting triclinic
_symmetry_space_group_name_Hall '-P 1'
_symmetry_space_group_name_H-M 'P -1'
_atom_sites_solution_hydrogens geom
_atom_sites_solution_primary direct
_atom_sites_solution_secondary difmap
_audit_creation_method SHELXL-97
_cell_angle_alpha 97.546(5)
_cell_angle_beta 94.461(5)
_cell_angle_gamma 106.202(5)
_cell_formula_units_Z 2
_cell_length_a 7.8726(6)
_cell_length_b 11.1638(9)
_cell_length_c 13.0422(10)
_cell_measurement_reflns_used 5645
_cell_measurement_temperature 100(2)
_cell_measurement_theta_max 29.67
_cell_measurement_theta_min 2.29
_cell_volume 1083.29(15)
_computing_structure_refinement 'SHELXL-97 (Sheldrick, 1997)'
_computing_structure_solution 'SHELXS-97 (Sheldrick, 1990)'
_diffrn_ambient_temperature 100(2)
_diffrn_measured_fraction_theta_full 0.995
_diffrn_measured_fraction_theta_max 0.995
_diffrn_radiation_monochromator graphite
_diffrn_radiation_source 'fine-focus sealed tube'
_diffrn_radiation_type MoK\a
_diffrn_radiation_wavelength 0.71073
_diffrn_reflns_av_R_equivalents 0.1115
_diffrn_reflns_av_sigmaI/netI 0.0648
_diffrn_reflns_limit_h_max 9
_diffrn_reflns_limit_h_min -9
_diffrn_reflns_limit_k_max 13
_diffrn_reflns_limit_k_min -13
_diffrn_reflns_limit_l_max 15
_diffrn_reflns_limit_l_min -15
_diffrn_reflns_number 36020
_diffrn_reflns_theta_full 25.50
_diffrn_reflns_theta_max 25.50
_diffrn_reflns_theta_min 2.29
_exptl_absorpt_coefficient_mu 1.194
_exptl_absorpt_correction_T_max 0.9106
_exptl_absorpt_correction_T_min 0.8900
_exptl_absorpt_correction_type multi-scan
_exptl_absorpt_process_details SADABS
_exptl_crystal_colour orange
_exptl_crystal_density_diffrn 1.783
_exptl_crystal_description block
_exptl_crystal_F_000 588
_exptl_crystal_size_max 0.10
_exptl_crystal_size_mid 0.08
_exptl_crystal_size_min 0.08
_refine_diff_density_max 1.873
_refine_diff_density_min -1.168
_refine_diff_density_rms 0.157
_refine_ls_extinction_method none
_refine_ls_goodness_of_fit_ref 1.005
_refine_ls_hydrogen_treatment constr
_refine_ls_matrix_type full
_refine_ls_number_parameters 271
_refine_ls_number_reflns 4015
_refine_ls_number_restraints 3
_refine_ls_restrained_S_all 1.004
_refine_ls_R_factor_all 0.0795
_refine_ls_R_factor_gt 0.0519
_refine_ls_shift/su_max 0.001
_refine_ls_shift/su_mean 0.000
_refine_ls_structure_factor_coef Fsqd
_refine_ls_weighting_details 'calc w=1/[\s^2^(Fo^2^)+(0.0882P)^2^+0.0000P] where P=(Fo^2^+2Fc^2^)/3'
_refine_ls_weighting_scheme calc
_refine_ls_wR_factor_gt 0.1277
_refine_ls_wR_factor_ref 0.1390
_reflns_number_gt 2969
_reflns_number_total 4015
_reflns_threshold_expression >2sigma(I)
_cod_data_source_file ic201801e_si_002_3.cif
_cod_data_source_block irst828
_cod_database_code 4327144

loop_
_symmetry_equiv_pos_as_xyz
'x, y, z'
'-x, -y, -z'

loop_
_atom_site_label
_atom_site_type_symbol
_atom_site_fract_x
_atom_site_fract_y
_atom_site_fract_z
_atom_site_U_iso_or_equiv
_atom_site_adp_type
_atom_site_occupancy
_atom_site_symmetry_multiplicity
_atom_site_calc_flag
_atom_site_refinement_flags
Ru1 Ru 0.32774(6) 0.27328(4) 0.72736(3) 0.01958(17) Uani 1 1 d .
Cl1 Cl 0.07454(18) 0.08799(13) 0.71323(10) 0.0252(3) Uani 1 1 d .
Cl2 Cl 0.14792(17) 0.40367(13) 0.80160(10) 0.0236(3) Uani 1 1 d .
N1 N 0.5485(6) 0.4293(4) 0.7569(3) 0.0209(10) Uani 1 1 d .
N2 N 0.6403(6) 0.5045(4) 0.6939(4) 0.0237(10) Uani 1 1 d .
H20 H 0.6086 0.5011 0.6272 0.028 Uiso 1 1 calc R
N3 N 0.9132(6) 0.6749(4) 0.7139(4) 0.0269(11) Uani 1 1 d .
N4 N 0.6072(6) 0.3843(4) 1.0261(3) 0.0233(10) Uani 1 1 d .
H40 H 0.6939 0.4437 1.0656 0.028 Uiso 1 1 calc R
N5 N 0.4241(6) 0.2749(4) 0.8855(3) 0.0220(10) Uani 1 1 d .
C1 C 0.7917(7) 0.5873(5) 0.7518(4) 0.0239(12) Uani 1 1 d .
C2 C 1.0449(8) 0.7438(6) 0.7850(5) 0.0318(14) Uani 1 1 d .
H2 H 1.1369 0.8066 0.7628 0.038 Uiso 1 1 calc R
C3 C 1.0600(7) 0.7315(5) 0.8920(4) 0.0255(13) Uani 1 1 d .
H3 H 1.1580 0.7866 0.9382 0.031 Uiso 1 1 calc R
C4 C 0.9357(7) 0.6417(5) 0.9293(4) 0.0246(13) Uani 1 1 d .
H4 H 0.9432 0.6318 1.0006 0.029 Uiso 1 1 calc R
C5 C 0.7925(7) 0.5628(5) 0.8536(4) 0.0202(12) Uani 1 1 d .
C6 C 0.6381(7) 0.4612(5) 0.8521(4) 0.0198(11) Uani 1 1 d .
C7 C 0.5598(7) 0.3779(5) 0.9233(4) 0.0206(12) Uani 1 1 d .
C8 C 0.4947(7) 0.2805(5) 1.0579(4) 0.0211(12) Uani 1 1 d .
C9 C 0.4799(8) 0.2429(5) 1.1557(4) 0.0263(13) Uani 1 1 d .
H9 H 0.5577 0.2895 1.2159 0.032 Uiso 1 1 calc R
C10 C 0.3475(8) 0.1356(6) 1.1596(5) 0.0303(14) Uani 1 1 d .
H10 H 0.3300 0.1087 1.2251 0.036 Uiso 1 1 calc R
C11 C 0.2347(8) 0.0622(6) 1.0697(5) 0.0303(14) Uani 1 1 d .
H11 H 0.1461 -0.0131 1.0765 0.036 Uiso 1 1 calc R
C12 C 0.2506(8) 0.0974(5) 0.9736(4) 0.0250(13) Uani 1 1 d .
H12 H 0.1766 0.0474 0.9132 0.030 Uiso 1 1 calc R
C13 C 0.3815(7) 0.2110(5) 0.9681(4) 0.0200(12) Uani 1 1 d .
S1 S 0.50379(19) 0.16060(13) 0.66750(10) 0.0232(3) Uani 1 1 d .
O1 O 0.5841(5) 0.1910(4) 0.5715(3) 0.0339(10) Uani 1 1 d .
C14 C 0.4071(8) -0.0068(5) 0.6484(5) 0.0331(14) Uani 1 1 d .
H14A H 0.3011 -0.0309 0.5969 0.050 Uiso 1 1 calc R
H14B H 0.3733 -0.0331 0.7146 0.050 Uiso 1 1 calc R
H14C H 0.4940 -0.0483 0.6233 0.050 Uiso 1 1 calc R
C15 C 0.6871(8) 0.1730(6) 0.7623(5) 0.0334(14) Uani 1 1 d .
H15A H 0.7568 0.2619 0.7824 0.050 Uiso 1 1 calc R
H15B H 0.7629 0.1244 0.7326 0.050 Uiso 1 1 calc R
H15C H 0.6420 0.1393 0.8239 0.050 Uiso 1 1 calc R
S2 S 0.23795(18) 0.30442(13) 0.56675(10) 0.0225(3) Uani 1 1 d .
O2 O 0.3617(5) 0.4122(4) 0.5281(3) 0.0299(9) Uani 1 1 d .
C16 C 0.0247(8) 0.3301(6) 0.5547(5) 0.0336(15) Uani 1 1 d .
H16A H 0.0254 0.4033 0.6055 0.050 Uiso 1 1 calc R
H16B H -0.0656 0.2551 0.5679 0.050 Uiso 1 1 calc R
H16C H -0.0033 0.3461 0.4842 0.050 Uiso 1 1 calc R
C17 C 0.1964(9) 0.1705(6) 0.4685(4) 0.0336(15) Uani 1 1 d .
H17A H 0.3045 0.1437 0.4650 0.050 Uiso 1 1 calc R
H17B H 0.1617 0.1922 0.4012 0.050 Uiso 1 1 calc R
H17C H 0.0999 0.1014 0.4851 0.050 Uiso 1 1 calc R
O3 O 0.6644(6) 0.3272(5) 0.4012(4) 0.0512(13) Uani 1 1 d D
H30A H 0.6407 0.2894 0.4543 0.061 Uiso 1 1 d RD
H30B H 0.6511 0.4022 0.4077 0.061 Uiso 1 1 d RD

loop_
_atom_site_aniso_label
_atom_site_aniso_U_11
_atom_site_aniso_U_22
_atom_site_aniso_U_33
_atom_site_aniso_U_23
_atom_site_aniso_U_13
_atom_site_aniso_U_12
Ru1 0.0219(3) 0.0180(3) 0.0146(2) -0.00477(17) -0.00252(17) 0.00353(19)
Cl1 0.0242(7) 0.0223(7) 0.0232(7) -0.0044(6) -0.0006(6) 0.0019(6)
Cl2 0.0242(7) 0.0242(7) 0.0186(7) -0.0063(6) -0.0024(5) 0.0070(6)
N1 0.021(2) 0.019(2) 0.021(2) 0.001(2) 0.0003(19) 0.006(2)
N2 0.026(3) 0.020(2) 0.022(2) 0.001(2) -0.001(2) 0.003(2)
N3 0.029(3) 0.026(3) 0.020(2) 0.001(2) -0.002(2) 0.002(2)
N4 0.026(3) 0.022(2) 0.019(2) -0.001(2) -0.001(2) 0.005(2)
N5 0.019(2) 0.023(3) 0.021(2) 0.000(2) -0.0008(19) 0.005(2)
C1 0.024(3) 0.022(3) 0.021(3) -0.005(2) -0.001(2) 0.006(3)
C2 0.024(3) 0.034(3) 0.033(3) 0.004(3) 0.007(3) 0.000(3)
C3 0.024(3) 0.023(3) 0.023(3) -0.009(2) -0.006(2) 0.006(3)
C4 0.023(3) 0.028(3) 0.021(3) -0.003(2) -0.002(2) 0.009(3)
C5 0.023(3) 0.021(3) 0.015(3) -0.001(2) 0.002(2) 0.006(2)
C6 0.023(3) 0.017(3) 0.018(3) -0.004(2) 0.001(2) 0.007(2)
C7 0.024(3) 0.021(3) 0.016(3) -0.003(2) -0.001(2) 0.010(2)
C8 0.021(3) 0.022(3) 0.019(3) -0.001(2) 0.000(2) 0.008(2)
C9 0.033(3) 0.025(3) 0.017(3) -0.007(2) -0.003(2) 0.009(3)
C10 0.039(4) 0.036(4) 0.019(3) 0.006(3) 0.003(3) 0.016(3)
C11 0.031(3) 0.023(3) 0.035(3) 0.005(3) 0.004(3) 0.006(3)
C12 0.028(3) 0.024(3) 0.019(3) -0.003(2) 0.000(2) 0.005(3)
C13 0.024(3) 0.018(3) 0.015(3) -0.007(2) 0.004(2) 0.006(2)
S1 0.0259(8) 0.0208(7) 0.0200(7) -0.0030(6) 0.0005(6) 0.0057(6)
O1 0.037(3) 0.042(3) 0.027(2) 0.005(2) 0.0096(19) 0.016(2)
C14 0.036(4) 0.020(3) 0.039(4) -0.006(3) 0.001(3) 0.006(3)
C15 0.030(4) 0.033(3) 0.036(4) -0.004(3) -0.001(3) 0.011(3)
S2 0.0241(8) 0.0222(7) 0.0159(7) -0.0047(6) -0.0024(6) 0.0029(6)
O2 0.030(2) 0.028(2) 0.024(2) -0.0017(18) -0.0008(18) 0.0014(19)
C16 0.026(3) 0.048(4) 0.030(3) 0.005(3) -0.002(3) 0.016(3)
C17 0.047(4) 0.028(3) 0.016(3) -0.009(3) -0.010(3) 0.004(3)
O3 0.070(4) 0.054(3) 0.035(3) 0.006(2) 0.010(2) 0.025(3)

loop_
_atom_type_symbol
_atom_type_description
_atom_type_scat_dispersion_real
_atom_type_scat_dispersion_imag
_atom_type_scat_source
C C 0.0033 0.0016 'International Tables Vol C Tables 4.2.6.8 and 6.1.1.4'
H H 0.0000 0.0000 'International Tables Vol C Tables 4.2.6.8 and 6.1.1.4'
N N 0.0061 0.0033 'International Tables Vol C Tables 4.2.6.8 and 6.1.1.4'
O O 0.0106 0.0060 'International Tables Vol C Tables 4.2.6.8 and 6.1.1.4'
Cl Cl 0.1484 0.1585 'International Tables Vol C Tables 4.2.6.8 and 6.1.1.4'
Ru Ru -1.2594 0.8363 'International Tables Vol C Tables 4.2.6.8 and 6.1.1.4'
S S 0.1246 0.1234 'International Tables Vol C Tables 4.2.6.8 and 6.1.1.4'

loop_
_geom_angle_atom_site_label_1
_geom_angle_atom_site_label_2
_geom_angle_atom_site_label_3
_geom_angle
N1 Ru1 N5 76.95(17)
N1 Ru1 S1 88.00(13)
N5 Ru1 S1 91.88(12)
N1 Ru1 S2 96.04(12)
N5 Ru1 S2 171.13(12)
S1 Ru1 S2 93.31(5)
N1 Ru1 Cl1 173.50(12)
N5 Ru1 Cl1 96.57(13)
S1 Ru1 Cl1 92.76(5)
S2 Ru1 Cl1 90.36(5)
N1 Ru1 Cl2 89.48(13)
N5 Ru1 Cl2 85.39(12)
S1 Ru1 Cl2 176.64(5)
S2 Ru1 Cl2 89.16(5)
Cl1 Ru1 Cl2 89.49(5)
C6 N1 N2 108.4(4)
C6 N1 Ru1 118.8(4)
N2 N1 Ru1 132.4(3)
N1 N2 C1 108.8(4)
N1 N2 H20 125.6
C1 N2 H20 125.6
C2 N3 C1 113.3(5)
C7 N4 C8 107.5(5)
C7 N4 H40 126.2
C8 N4 H40 126.2
C7 N5 C13 106.3(4)
C7 N5 Ru1 112.4(3)
C13 N5 Ru1 140.9(4)
N3 C1 N2 124.7(5)
N3 C1 C5 127.5(5)
N2 C1 C5 107.8(5)
N3 C2 C3 125.2(5)
N3 C2 H2 117.4
C3 C2 H2 117.4
C4 C3 C2 120.9(5)
C4 C3 H3 119.6
C2 C3 H3 119.6
C3 C4 C5 115.5(5)
C3 C4 H4 122.2
C5 C4 H4 122.2
C1 C5 C6 105.1(5)
C1 C5 C4 117.6(5)
C6 C5 C4 137.3(5)
N1 C6 C5 109.8(5)
N1 C6 C7 112.8(5)
C5 C6 C7 137.1(5)
N5 C7 N4 111.7(5)
N5 C7 C6 118.5(4)
N4 C7 C6 129.7(5)
N4 C8 C9 131.8(5)
N4 C8 C13 106.0(5)
C9 C8 C13 122.3(5)
C10 C9 C8 116.1(5)
C10 C9 H9 122.0
C8 C9 H9 122.0
C9 C10 C11 122.7(5)
C9 C10 H10 118.7
C11 C10 H10 118.7
C12 C11 C10 121.4(6)
C12 C11 H11 119.3
C10 C11 H11 119.3
C11 C12 C13 117.0(5)
C11 C12 H12 121.5
C13 C12 H12 121.5
N5 C13 C8 108.5(5)
N5 C13 C12 131.1(5)
C8 C13 C12 120.4(5)
O1 S1 C14 106.7(3)
O1 S1 C15 105.4(3)
C14 S1 C15 98.5(3)
O1 S1 Ru1 117.29(18)
C14 S1 Ru1 115.1(2)
C15 S1 Ru1 111.9(2)
S1 C14 H14A 109.5
S1 C14 H14B 109.5
H14A C14 H14B 109.5
S1 C14 H14C 109.5
H14A C14 H14C 109.5
H14B C14 H14C 109.5
S1 C15 H15A 109.5
S1 C15 H15B 109.5
H15A C15 H15B 109.5
S1 C15 H15C 109.5
H15A C15 H15C 109.5
H15B C15 H15C 109.5
O2 S2 C17 106.9(3)
O2 S2 C16 106.1(3)
C17 S2 C16 99.2(3)
O2 S2 Ru1 114.73(17)
C17 S2 Ru1 114.4(2)
C16 S2 Ru1 114.0(2)
S2 C16 H16A 109.5
S2 C16 H16B 109.5
H16A C16 H16B 109.5
S2 C16 H16C 109.5
H16A C16 H16C 109.5
H16B C16 H16C 109.5
S2 C17 H17A 109.5
S2 C17 H17B 109.5
H17A C17 H17B 109.5
S2 C17 H17C 109.5
H17A C17 H17C 109.5
H17B C17 H17C 109.5
H30A O3 H30B 114.4

loop_
_geom_bond_atom_site_label_1
_geom_bond_atom_site_label_2
_geom_bond_distance
Ru1 N1 2.057(4)
Ru1 N5 2.137(4)
Ru1 S1 2.2352(15)
Ru1 S2 2.2598(14)
Ru1 Cl1 2.4141(14)
Ru1 Cl2 2.4604(14)
N1 C6 1.332(7)
N1 N2 1.355(6)
N2 C1 1.381(7)
N2 H20 0.8800
N3 C2 1.322(7)
N3 C1 1.339(7)
N4 C7 1.350(7)
N4 C8 1.382(7)
N4 H40 0.8800
N5 C7 1.338(7)
N5 C13 1.381(7)
C1 C5 1.390(7)
C2 C3 1.419(8)
C2 H2 0.9500
C3 C4 1.361(8)
C3 H3 0.9500
C4 C5 1.437(7)
C4 H4 0.9500
C5 C6 1.409(7)
C6 C7 1.451(7)
C8 C9 1.397(7)
C8 C13 1.407(7)
C9 C10 1.361(8)
C9 H9 0.9500
C10 C11 1.419(8)
C10 H10 0.9500
C11 C12 1.367(8)
C11 H11 0.9500
C12 C13 1.408(8)
C12 H12 0.9500
S1 O1 1.482(4)
S1 C14 1.786(6)
S1 C15 1.788(6)
C14 H14A 0.9800
C14 H14B 0.9800
C14 H14C 0.9800
C15 H15A 0.9800
C15 H15B 0.9800
C15 H15C 0.9800
S2 O2 1.494(4)
S2 C17 1.773(6)
S2 C16 1.779(6)
C16 H16A 0.9800
C16 H16B 0.9800
C16 H16C 0.9800
C17 H17A 0.9800
C17 H17B 0.9800
C17 H17C 0.9800
O3 H30A 0.8634
O3 H30B 0.8663

loop_
_geom_torsion_atom_site_label_1
_geom_torsion_atom_site_label_2
_geom_torsion_atom_site_label_3
_geom_torsion_atom_site_label_4
_geom_torsion
N5 Ru1 N1 C6 -2.7(4)
S1 Ru1 N1 C6 -95.1(4)
S2 Ru1 N1 C6 171.8(4)
Cl2 Ru1 N1 C6 82.7(4)
N5 Ru1 N1 N2 168.8(5)
S1 Ru1 N1 N2 76.4(4)
S2 Ru1 N1 N2 -16.7(5)
Cl2 Ru1 N1 N2 -105.8(4)
C6 N1 N2 C1 -0.6(6)
Ru1 N1 N2 C1 -172.7(4)
N1 Ru1 N5 C7 6.0(3)
S1 Ru1 N5 C7 93.5(4)
Cl1 Ru1 N5 C7 -173.5(3)
Cl2 Ru1 N5 C7 -84.5(4)
N1 Ru1 N5 C13 176.5(6)
S1 Ru1 N5 C13 -96.0(6)
Cl1 Ru1 N5 C13 -3.0(6)
Cl2 Ru1 N5 C13 86.0(6)
C2 N3 C1 N2 179.1(5)
C2 N3 C1 C5 -0.6(9)
N1 N2 C1 N3 179.8(5)
N1 N2 C1 C5 -0.4(6)
C1 N3 C2 C3 -1.2(9)
N3 C2 C3 C4 1.6(9)
C2 C3 C4 C5 0.0(8)
N3 C1 C5 C6 -179.0(6)
N2 C1 C5 C6 1.2(6)
N3 C1 C5 C4 2.1(9)
N2 C1 C5 C4 -177.7(5)
C3 C4 C5 C1 -1.6(8)
C3 C4 C5 C6 -180.0(6)
N2 N1 C6 C5 1.4(6)
Ru1 N1 C6 C5 174.7(3)
N2 N1 C6 C7 -174.3(4)
Ru1 N1 C6 C7 -1.0(6)
C1 C5 C6 N1 -1.6(6)
C4 C5 C6 N1 176.9(6)
C1 C5 C6 C7 172.6(6)
C4 C5 C6 C7 -8.9(12)
C13 N5 C7 N4 -0.2(6)
Ru1 N5 C7 N4 173.6(3)
C13 N5 C7 C6 177.5(5)
Ru1 N5 C7 C6 -8.8(6)
C8 N4 C7 N5 -0.8(6)
C8 N4 C7 C6 -178.1(5)
N1 C6 C7 N5 6.7(7)
C5 C6 C7 N5 -167.4(6)
N1 C6 C7 N4 -176.1(5)
C5 C6 C7 N4 9.8(11)
C7 N4 C8 C9 -177.3(6)
C7 N4 C8 C13 1.4(6)
N4 C8 C9 C10 177.7(6)
C13 C8 C9 C10 -0.9(8)
C8 C9 C10 C11 2.5(9)
C9 C10 C11 C12 -1.5(9)
C10 C11 C12 C13 -1.2(9)
C7 N5 C13 C8 1.1(6)
Ru1 N5 C13 C8 -169.8(4)
C7 N5 C13 C12 -179.9(6)
Ru1 N5 C13 C12 9.3(10)
N4 C8 C13 N5 -1.5(6)
C9 C8 C13 N5 177.4(5)
N4 C8 C13 C12 179.3(5)
C9 C8 C13 C12 -1.8(8)
C11 C12 C13 N5 -176.2(5)
C11 C12 C13 C8 2.8(8)
N1 Ru1 S1 O1 -65.9(2)
N5 Ru1 S1 O1 -142.8(2)
S2 Ru1 S1 O1 30.0(2)
Cl1 Ru1 S1 O1 120.6(2)
N1 Ru1 S1 C14 167.3(3)
N5 Ru1 S1 C14 90.5(3)
S2 Ru1 S1 C14 -96.7(2)
Cl1 Ru1 S1 C14 -6.2(2)
N1 Ru1 S1 C15 56.0(3)
N5 Ru1 S1 C15 -20.9(3)
S2 Ru1 S1 C15 151.9(2)
Cl1 Ru1 S1 C15 -117.6(2)
N1 Ru1 S2 O2 4.8(2)
S1 Ru1 S2 O2 -83.54(19)
Cl1 Ru1 S2 O2 -176.33(19)
Cl2 Ru1 S2 O2 94.19(19)
N1 Ru1 S2 C17 128.9(3)
S1 Ru1 S2 C17 40.5(3)
Cl1 Ru1 S2 C17 -52.3(3)
Cl2 Ru1 S2 C17 -141.8(3)
N1 Ru1 S2 C16 -117.8(3)
S1 Ru1 S2 C16 153.8(3)
Cl1 Ru1 S2 C16 61.0(3)
Cl2 Ru1 S2 C16 -28.5(3)
